data_4082661
loop_
_publ_author_name
'Fischer, Paul J.'
'Avena, Laura'
'Bohrmann, Trent D.'
'Neary, Michelle C.'
'Putka, Grace K.'
'Sullivan, Kevin P.'

_publ_section_title
;
 Group VI Metal Carbonyl Complexes of
 Bis((diphenylphosphino)methyl)diphenylborate and an Assessment of Their
 Utility for Template Ligand Syntheses
;
_journal_issue 5
_journal_name_full Organometallics
_journal_page_first 1300
_journal_paper_doi 10.1021/om5001056
_journal_volume 33
_journal_year 2014
_chemical_absolute_configuration ad
_chemical_formula_moiety 'C43 H37 B Cr N O3 P2, C8 H16 N'
_chemical_formula_sum 'C51 H53 B Cr N2 O3 P2'
_chemical_formula_weight 866.70
_chemical_name_common 10121a
_chemical_name_systematic
; 
 ? 
;
_space_group_IT_number 19
_symmetry_cell_setting orthorhombic
_symmetry_space_group_name_Hall 'P 2ac 2ab'
_symmetry_space_group_name_H-M 'P 21 21 21'
_atom_sites_solution_hydrogens geom
_atom_sites_solution_primary direct
_atom_sites_solution_secondary difmap
_audit_creation_method SHELXL-97
_cell_angle_alpha 90.00
_cell_angle_beta 90.00
_cell_angle_gamma 90.00
_cell_formula_units_Z 4
_cell_length_a 11.4550(15)
_cell_length_b 13.2465(17)
_cell_length_c 28.865(4)
_cell_measurement_reflns_used 2823
_cell_measurement_temperature 123(2)
_cell_measurement_theta_max 27.37
_cell_measurement_theta_min 2.45
_cell_volume 4379.9(10)
_computing_cell_refinement 'Bruker SMART'
_computing_data_collection 'Bruker SMART'
_computing_data_reduction 'Bruker SAINT'
_computing_molecular_graphics 'Bruker SHELXTL'
_computing_publication_material 'Bruker SHELXTL'
_computing_structure_refinement 'Bruker SHELXTL'
_computing_structure_solution 'Bruker SHELXTL'
_diffrn_ambient_temperature 123(2)
_diffrn_measured_fraction_theta_full 0.999
_diffrn_measured_fraction_theta_max 0.999
_diffrn_measurement_device_type 'CCD area detector'
_diffrn_measurement_method 'phi and omega scans'
_diffrn_radiation_monochromator graphite
_diffrn_radiation_source 'sealed tube'
_diffrn_radiation_type MoK\a
_diffrn_radiation_wavelength 0.71073
_diffrn_reflns_av_R_equivalents 0.0416
_diffrn_reflns_av_sigmaI/netI 0.0295
_diffrn_reflns_limit_h_max 14
_diffrn_reflns_limit_h_min -14
_diffrn_reflns_limit_k_max 17
_diffrn_reflns_limit_k_min 0
_diffrn_reflns_limit_l_max 37
_diffrn_reflns_limit_l_min 0
_diffrn_reflns_number 52331
_diffrn_reflns_theta_full 27.48
_diffrn_reflns_theta_max 27.48
_diffrn_reflns_theta_min 1.69
_exptl_absorpt_coefficient_mu 0.380
_exptl_absorpt_correction_T_max 0.981
_exptl_absorpt_correction_T_min 0.947
_exptl_absorpt_correction_type multi-scan
_exptl_absorpt_process_details 'SADABS (Sheldrick, 2010)'
_exptl_crystal_colour Yellow
_exptl_crystal_density_diffrn 1.314
_exptl_crystal_density_method 'not measured'
_exptl_crystal_description Plate
_exptl_crystal_F_000 1824
_exptl_crystal_size_max 0.32
_exptl_crystal_size_mid 0.12
_exptl_crystal_size_min 0.05
_refine_diff_density_max 0.556
_refine_diff_density_min -0.296
_refine_diff_density_rms 0.062
_refine_ls_abs_structure_details 'Flack H D (1983), Acta Cryst. A39, 876-881'
_refine_ls_abs_structure_Flack -0.017(16)
_refine_ls_extinction_method none
_refine_ls_goodness_of_fit_ref 1.097
_refine_ls_hydrogen_treatment constr
_refine_ls_matrix_type full
_refine_ls_number_parameters 542
_refine_ls_number_reflns 10014
_refine_ls_number_restraints 0
_refine_ls_restrained_S_all 1.097
_refine_ls_R_factor_all 0.0475
_refine_ls_R_factor_gt 0.0394
_refine_ls_shift/su_max 0.001
_refine_ls_shift/su_mean 0.000
_refine_ls_structure_factor_coef Fsqd
_refine_ls_weighting_details 'calc w=1/[\s^2^(Fo^2^)+(0.0496P)^2^+2.6236P] where P=(Fo^2^+2Fc^2^)/3'
_refine_ls_weighting_scheme calc
_refine_ls_wR_factor_gt 0.0982
_refine_ls_wR_factor_ref 0.1038
_reflns_number_gt 9061
_reflns_number_total 10014
_reflns_threshold_expression >2sigma(I)
_cod_data_source_file om5001056_si_003.cif
_cod_data_source_block 10121a
_cod_depositor_comments
;
The following automatic conversions were performed:

'_symmetry_cell_setting' value 'Orthorhombic' changed to
'orthorhombic' according to
/usr/data/users/saulius/crontab/automatic-downloads/current/ACS/lib/dictionaries/cif_core.dic
dictionary named 'cif_core.dic' version 2.4.2 from
2011-04-26.

'_exptl_absorpt_correction_type' value 'Multi-scan'
changed to 'multi-scan' according to
/usr/data/users/saulius/crontab/automatic-downloads/current/ACS/lib/dictionaries/cif_core.dic
dictionary named 'cif_core.dic' version 2.4.2 from 2011-04-26.

Automatic conversion script
Id: cif_fix_values 2281 2013-09-26 08:29:07Z andrius 
;
_cod_original_cell_volume 4380(1)
_cod_original_sg_symbol_H-M P2(1)2(1)2(1)
_cod_database_code 4082661

loop_
_symmetry_equiv_pos_as_xyz
'x, y, z'
'-x+1/2, -y, z+1/2'
'-x, y+1/2, -z+1/2'
'x+1/2, -y+1/2, -z'

loop_
_atom_site_label
_atom_site_type_symbol
_atom_site_fract_x
_atom_site_fract_y
_atom_site_fract_z
_atom_site_U_iso_or_equiv
_atom_site_adp_type
_atom_site_occupancy
_atom_site_symmetry_multiplicity
_atom_site_calc_flag
_atom_site_refinement_flags
Cr1 Cr 0.78623(3) 0.36753(3) 0.186149(13) 0.01799(9) Uani 1 1 d .
C1 C 0.7996(2) 0.25582(19) 0.22286(8) 0.0239(5) Uani 1 1 d .
O1 O 0.79908(18) 0.18661(15) 0.24806(7) 0.0376(5) Uani 1 1 d .
C2 C 0.6749(2) 0.29824(18) 0.15455(8) 0.0206(5) Uani 1 1 d .
O2 O 0.59585(17) 0.25328(15) 0.13937(7) 0.0331(4) Uani 1 1 d .
C3 C 0.6574(2) 0.3959(2) 0.22135(9) 0.0257(5) Uani 1 1 d .
O3 O 0.56695(18) 0.39803(18) 0.24032(7) 0.0416(5) Uani 1 1 d .
N1 N 0.91073(19) 0.43529(16) 0.22822(8) 0.0261(5) Uani 1 1 d .
C4 C 0.9855(2) 0.4530(2) 0.25280(10) 0.0296(6) Uani 1 1 d .
C5 C 1.0857(3) 0.4703(3) 0.28277(12) 0.0433(8) Uani 1 1 d .
H5A H 1.1440 0.5106 0.2662 0.065 Uiso 1 1 calc R
H5B H 1.1199 0.4053 0.2917 0.065 Uiso 1 1 calc R
H5C H 1.0605 0.5066 0.3106 0.065 Uiso 1 1 calc R
P1 P 0.94678(5) 0.32114(4) 0.13505(2) 0.01881(12) Uani 1 1 d .
C6 C 0.9879(2) 0.41420(17) 0.09142(8) 0.0187(4) Uani 1 1 d .
H6A H 1.0132 0.4758 0.1081 0.022 Uiso 1 1 calc R
H6B H 1.0573 0.3876 0.0750 0.022 Uiso 1 1 calc R
B1 B 0.8922(2) 0.4500(2) 0.05120(9) 0.0196(5) Uani 1 1 d .
C7 C 0.7587(2) 0.46815(17) 0.07322(8) 0.0186(4) Uani 1 1 d .
H7A H 0.7143 0.4045 0.0697 0.022 Uiso 1 1 calc R
H7B H 0.7189 0.5198 0.0541 0.022 Uiso 1 1 calc R
P2 P 0.74929(5) 0.50707(4) 0.13340(2) 0.01777(12) Uani 1 1 d .
C8 C 1.0826(2) 0.30039(19) 0.16791(9) 0.0227(5) Uani 1 1 d .
C9 C 1.0869(2) 0.2254(2) 0.20185(10) 0.0332(6) Uani 1 1 d .
H9A H 1.0200 0.1844 0.2069 0.040 Uiso 1 1 calc R
C10 C 1.1860(2) 0.2093(2) 0.22839(11) 0.0383(7) Uani 1 1 d .
H10A H 1.1871 0.1568 0.2508 0.046 Uiso 1 1 calc R
C11 C 1.2843(3) 0.2703(2) 0.22213(10) 0.0354(6) Uani 1 1 d .
H11A H 1.3521 0.2600 0.2405 0.043 Uiso 1 1 calc R
C12 C 1.2820(2) 0.3457(2) 0.18903(10) 0.0319(6) Uani 1 1 d .
H12A H 1.3485 0.3875 0.1845 0.038 Uiso 1 1 calc R
C13 C 1.1819(2) 0.3605(2) 0.16214(9) 0.0265(5) Uani 1 1 d .
H13A H 1.1813 0.4126 0.1395 0.032 Uiso 1 1 calc R
C14 C 0.9326(2) 0.20292(18) 0.10148(9) 0.0236(5) Uani 1 1 d .
C15 C 0.8311(2) 0.1869(2) 0.07578(9) 0.0256(5) Uani 1 1 d .
H15A H 0.7677 0.2326 0.0789 0.031 Uiso 1 1 calc R
C16 C 0.8208(3) 0.1058(2) 0.04579(10) 0.0333(6) Uani 1 1 d .
H16A H 0.7509 0.0967 0.0286 0.040 Uiso 1 1 calc R
C17 C 0.9114(3) 0.0381(2) 0.04072(11) 0.0374(7) Uani 1 1 d .
H17A H 0.9049 -0.0170 0.0198 0.045 Uiso 1 1 calc R
C18 C 1.0124(3) 0.0515(2) 0.06667(12) 0.0395(7) Uani 1 1 d .
H18A H 1.0747 0.0047 0.0638 0.047 Uiso 1 1 calc R
C19 C 1.0231(2) 0.1332(2) 0.09680(10) 0.0314(6) Uani 1 1 d .
H19A H 1.0926 0.1414 0.1143 0.038 Uiso 1 1 calc R
C20 C 0.8855(2) 0.36581(19) 0.00920(8) 0.0207(5) Uani 1 1 d .
C21 C 0.7822(2) 0.3395(2) -0.01383(8) 0.0271(5) Uani 1 1 d .
H21A H 0.7117 0.3722 -0.0052 0.032 Uiso 1 1 calc R
C22 C 0.7787(3) 0.2667(2) -0.04910(9) 0.0313(6) Uani 1 1 d .
H22A H 0.7066 0.2506 -0.0635 0.038 Uiso 1 1 calc R
C23 C 0.8796(3) 0.2182(2) -0.06297(9) 0.0308(6) Uani 1 1 d .
H23A H 0.8778 0.1687 -0.0868 0.037 Uiso 1 1 calc R
C24 C 0.9842(2) 0.2437(2) -0.04107(9) 0.0293(6) Uani 1 1 d .
H24A H 1.0546 0.2112 -0.0501 0.035 Uiso 1 1 calc R
C25 C 0.9865(2) 0.3158(2) -0.00639(9) 0.0248(5) Uani 1 1 d .
H25A H 1.0593 0.3321 0.0075 0.030 Uiso 1 1 calc R
C26 C 0.9397(2) 0.55506(19) 0.02656(9) 0.0244(5) Uani 1 1 d .
C27 C 0.8662(3) 0.6113(2) -0.00343(10) 0.0327(6) Uani 1 1 d .
H27A H 0.7886 0.5885 -0.0085 0.039 Uiso 1 1 calc R
C28 C 0.9038(3) 0.6985(2) -0.02577(11) 0.0407(7) Uani 1 1 d .
H28A H 0.8512 0.7351 -0.0449 0.049 Uiso 1 1 calc R
C29 C 1.0171(3) 0.7322(2) -0.02024(13) 0.0493(9) Uani 1 1 d .
H29A H 1.0424 0.7930 -0.0345 0.059 Uiso 1 1 calc R
C30 C 1.0932(3) 0.6752(3) 0.00660(13) 0.0532(9) Uani 1 1 d .
H30A H 1.1725 0.6953 0.0095 0.064 Uiso 1 1 calc R
C31 C 1.0541(3) 0.5888(2) 0.02934(11) 0.0387(7) Uani 1 1 d .
H31A H 1.1081 0.5514 0.0475 0.046 Uiso 1 1 calc R
C32 C 0.8308(2) 0.62716(18) 0.13319(9) 0.0228(5) Uani 1 1 d .
C33 C 0.7955(3) 0.70565(19) 0.10410(11) 0.0329(6) Uani 1 1 d .
H33A H 0.7244 0.7002 0.0874 0.039 Uiso 1 1 calc R
C34 C 0.8642(3) 0.7920(2) 0.09950(12) 0.0412(7) Uani 1 1 d .
H34A H 0.8405 0.8447 0.0793 0.049 Uiso 1 1 calc R
C35 C 0.9663(3) 0.8007(2) 0.12433(12) 0.0408(7) Uani 1 1 d .
H35A H 1.0131 0.8595 0.1210 0.049 Uiso 1 1 calc R
C36 C 1.0014(3) 0.7248(2) 0.15400(11) 0.0371(7) Uani 1 1 d .
H36A H 1.0715 0.7315 0.1713 0.044 Uiso 1 1 calc R
C37 C 0.9332(2) 0.6381(2) 0.15841(9) 0.0276(5) Uani 1 1 d .
H37A H 0.9571 0.5859 0.1789 0.033 Uiso 1 1 calc R
C38 C 0.5983(2) 0.55285(17) 0.13997(9) 0.0205(5) Uani 1 1 d .
C39 C 0.5107(2) 0.52906(19) 0.10848(9) 0.0254(5) Uani 1 1 d .
H39A H 0.5290 0.4916 0.0814 0.030 Uiso 1 1 calc R
C40 C 0.3956(2) 0.5599(2) 0.11650(11) 0.0327(6) Uani 1 1 d .
H40A H 0.3364 0.5438 0.0946 0.039 Uiso 1 1 calc R
C41 C 0.3672(2) 0.6138(2) 0.15616(11) 0.0339(6) Uani 1 1 d .
H41A H 0.2888 0.6338 0.1617 0.041 Uiso 1 1 calc R
C42 C 0.4537(2) 0.6382(2) 0.18749(10) 0.0330(6) Uani 1 1 d .
H42A H 0.4349 0.6754 0.2146 0.040 Uiso 1 1 calc R
C43 C 0.5686(2) 0.60820(19) 0.17940(9) 0.0280(5) Uani 1 1 d .
H43A H 0.6277 0.6257 0.2011 0.034 Uiso 1 1 calc R
N2 N 0.4621(2) -0.00710(18) 0.13861(10) 0.0427(6) Uani 1 1 d .
C44 C 0.5674(5) 0.0079(3) 0.10787(13) 0.0714(14) Uani 1 1 d .
H44A H 0.5699 0.0770 0.0948 0.086 Uiso 1 1 calc R
H44B H 0.5695 -0.0419 0.0823 0.086 Uiso 1 1 calc R
C45 C 0.6684(3) -0.0098(3) 0.14323(15) 0.0630(11) Uani 1 1 d .
H45A H 0.6917 -0.0818 0.1440 0.076 Uiso 1 1 calc R
H45B H 0.7374 0.0318 0.1355 0.076 Uiso 1 1 calc R
C46 C 0.6166(3) 0.0217(3) 0.18811(16) 0.0620(10) Uani 1 1 d .
H46A H 0.6598 0.0805 0.2006 0.074 Uiso 1 1 calc R
H46B H 0.6226 -0.0341 0.2108 0.074 Uiso 1 1 calc R
C47 C 0.4908(3) 0.0493(3) 0.18106(13) 0.0478(8) Uani 1 1 d .
H47A H 0.4420 0.0272 0.2075 0.057 Uiso 1 1 calc R
H47B H 0.4811 0.1229 0.1765 0.057 Uiso 1 1 calc R
C48 C 0.4346(3) -0.1168(2) 0.14851(11) 0.0368(7) Uani 1 1 d .
H48A H 0.4742 -0.1393 0.1772 0.044 Uiso 1 1 calc R
H48B H 0.4607 -0.1601 0.1225 0.044 Uiso 1 1 calc R
C49 C 0.3017(3) -0.1228(3) 0.15418(13) 0.0468(8) Uani 1 1 d .
H49A H 0.2676 -0.1694 0.1310 0.056 Uiso 1 1 calc R
H49B H 0.2810 -0.1471 0.1856 0.056 Uiso 1 1 calc R
C50 C 0.2574(4) -0.0163(3) 0.1467(2) 0.0823(16) Uani 1 1 d .
H50A H 0.1807 -0.0165 0.1309 0.099 Uiso 1 1 calc R
H50B H 0.2500 0.0202 0.1765 0.099 Uiso 1 1 calc R
C51 C 0.3502(5) 0.0312(3) 0.1165(2) 0.096(2) Uani 1 1 d .
H51A H 0.3459 0.1058 0.1174 0.115 Uiso 1 1 calc R
H51B H 0.3433 0.0083 0.0839 0.115 Uiso 1 1 calc R

loop_
_atom_site_aniso_label
_atom_site_aniso_U_11
_atom_site_aniso_U_22
_atom_site_aniso_U_33
_atom_site_aniso_U_23
_atom_site_aniso_U_13
_atom_site_aniso_U_12
Cr1 0.01652(17) 0.01790(17) 0.01955(17) 0.00086(15) -0.00053(14) -0.00094(14)
C1 0.0211(12) 0.0267(12) 0.0240(12) 0.0015(10) -0.0004(10) -0.0002(10)
O1 0.0390(11) 0.0324(10) 0.0413(11) 0.0158(9) 0.0040(9) -0.0003(9)
C2 0.0210(11) 0.0215(12) 0.0192(11) 0.0024(9) 0.0006(9) -0.0015(9)
O2 0.0308(10) 0.0345(10) 0.0341(10) 0.0008(8) -0.0042(8) -0.0118(8)
C3 0.0273(13) 0.0279(13) 0.0218(12) -0.0006(10) 0.0013(10) 0.0042(10)
O3 0.0345(11) 0.0560(14) 0.0343(11) 0.0040(10) 0.0108(9) 0.0070(10)
N1 0.0276(11) 0.0221(11) 0.0285(11) 0.0027(9) -0.0039(9) 0.0011(9)
C4 0.0328(14) 0.0217(12) 0.0344(14) 0.0020(11) -0.0068(12) -0.0037(11)
C5 0.0407(18) 0.0381(17) 0.0510(18) 0.0041(14) -0.0222(15) -0.0092(13)
P1 0.0156(3) 0.0172(3) 0.0236(3) 0.0037(2) -0.0002(2) 0.0001(2)
C6 0.0157(10) 0.0172(10) 0.0233(11) 0.0020(9) 0.0009(9) 0.0009(8)
B1 0.0162(12) 0.0203(12) 0.0222(13) 0.0049(10) 0.0028(10) -0.0009(10)
C7 0.0173(11) 0.0185(10) 0.0199(10) -0.0004(8) 0.0001(9) 0.0003(8)
P2 0.0153(2) 0.0158(3) 0.0223(3) -0.0002(2) 0.0002(2) -0.0001(2)
C8 0.0183(11) 0.0249(12) 0.0250(11) 0.0037(9) -0.0010(9) 0.0022(9)
C9 0.0210(13) 0.0380(15) 0.0405(15) 0.0160(12) -0.0008(11) -0.0001(11)
C10 0.0280(15) 0.0437(17) 0.0433(17) 0.0207(14) -0.0026(12) 0.0041(12)
C11 0.0219(13) 0.0454(16) 0.0390(15) 0.0119(13) -0.0067(12) 0.0036(12)
C12 0.0227(12) 0.0357(14) 0.0373(14) 0.0080(12) -0.0055(12) -0.0037(10)
C13 0.0228(12) 0.0276(12) 0.0291(13) 0.0063(11) -0.0019(10) 0.0000(10)
C14 0.0246(12) 0.0167(11) 0.0296(12) 0.0047(9) 0.0065(10) -0.0008(9)
C15 0.0274(12) 0.0231(12) 0.0262(12) 0.0028(10) 0.0031(10) -0.0011(10)
C16 0.0401(16) 0.0277(14) 0.0320(14) -0.0006(11) 0.0036(12) -0.0066(11)
C17 0.0522(19) 0.0213(13) 0.0386(15) -0.0025(11) 0.0114(14) -0.0027(12)
C18 0.0431(17) 0.0210(13) 0.0544(19) 0.0020(13) 0.0130(15) 0.0087(12)
C19 0.0277(13) 0.0227(12) 0.0440(15) 0.0052(12) 0.0002(11) 0.0027(11)
C20 0.0204(11) 0.0215(11) 0.0203(11) 0.0071(9) 0.0028(9) 0.0021(10)
C21 0.0217(12) 0.0343(14) 0.0252(12) -0.0013(10) 0.0020(10) 0.0043(10)
C22 0.0294(14) 0.0395(15) 0.0251(12) -0.0008(11) -0.0007(11) 0.0001(12)
C23 0.0368(15) 0.0330(14) 0.0227(13) -0.0024(11) 0.0008(11) 0.0041(12)
C24 0.0272(13) 0.0323(14) 0.0283(13) 0.0023(11) 0.0057(11) 0.0077(11)
C25 0.0217(12) 0.0282(13) 0.0244(12) 0.0035(10) 0.0013(10) 0.0015(10)
C26 0.0249(12) 0.0213(12) 0.0270(12) 0.0058(9) 0.0073(10) 0.0009(10)
C27 0.0292(13) 0.0341(15) 0.0349(14) 0.0084(12) 0.0063(11) 0.0053(11)
C28 0.0415(16) 0.0355(16) 0.0450(17) 0.0155(13) 0.0140(14) 0.0135(13)
C29 0.054(2) 0.0327(16) 0.062(2) 0.0208(16) 0.0186(17) -0.0021(15)
C30 0.0439(19) 0.056(2) 0.060(2) 0.0190(18) 0.0005(16) -0.0269(17)
C31 0.0302(15) 0.0430(17) 0.0430(16) 0.0186(14) -0.0045(13) -0.0089(13)
C32 0.0204(10) 0.0192(11) 0.0288(12) -0.0012(10) 0.0042(10) -0.0024(9)
C33 0.0306(13) 0.0217(12) 0.0463(16) 0.0043(11) -0.0052(13) -0.0013(11)
C34 0.0420(17) 0.0217(13) 0.060(2) 0.0099(13) -0.0044(15) -0.0035(12)
C35 0.0404(16) 0.0256(14) 0.056(2) 0.0009(13) 0.0032(14) -0.0136(12)
C36 0.0311(15) 0.0340(15) 0.0461(17) -0.0047(13) -0.0029(13) -0.0125(12)
C37 0.0269(12) 0.0231(12) 0.0328(13) -0.0019(11) -0.0004(10) -0.0055(11)
C38 0.0185(11) 0.0160(10) 0.0269(12) 0.0024(9) 0.0038(9) 0.0023(9)
C39 0.0200(12) 0.0253(12) 0.0308(13) 0.0003(10) 0.0017(10) 0.0001(9)
C40 0.0200(12) 0.0313(14) 0.0467(16) 0.0029(12) -0.0016(12) 0.0011(10)
C41 0.0236(12) 0.0270(14) 0.0510(17) 0.0051(12) 0.0114(12) 0.0066(11)
C42 0.0361(14) 0.0232(12) 0.0398(14) -0.0016(12) 0.0111(13) 0.0061(11)
C43 0.0280(13) 0.0233(12) 0.0327(14) -0.0030(10) 0.0046(11) 0.0013(10)
N2 0.0551(16) 0.0254(12) 0.0477(15) 0.0106(11) -0.0145(13) -0.0129(12)
C44 0.133(4) 0.0361(19) 0.045(2) 0.0049(16) 0.029(2) -0.011(2)
C45 0.049(2) 0.065(3) 0.075(3) 0.029(2) 0.0195(19) 0.0042(19)
C46 0.050(2) 0.055(2) 0.081(3) 0.020(2) 0.001(2) -0.0098(17)
C47 0.057(2) 0.0348(16) 0.052(2) -0.0015(15) 0.0008(17) -0.0040(15)
C48 0.0491(17) 0.0218(13) 0.0396(15) 0.0043(11) -0.0094(13) -0.0037(12)
C49 0.0440(18) 0.0387(17) 0.0576(19) 0.0028(15) -0.0119(16) -0.0033(15)
C50 0.049(2) 0.052(2) 0.146(5) 0.027(3) -0.031(3) 0.0007(19)
C51 0.105(4) 0.044(2) 0.138(5) 0.032(3) -0.080(4) -0.012(2)

loop_
_atom_type_symbol
_atom_type_description
_atom_type_scat_dispersion_real
_atom_type_scat_dispersion_imag
_atom_type_scat_source
C C 0.0033 0.0016 'International Tables Vol C Tables 4.2.6.8 and 6.1.1.4'
H H 0.0000 0.0000 'International Tables Vol C Tables 4.2.6.8 and 6.1.1.4'
B B 0.0013 0.0007 'International Tables Vol C Tables 4.2.6.8 and 6.1.1.4'
N N 0.0061 0.0033 'International Tables Vol C Tables 4.2.6.8 and 6.1.1.4'
O O 0.0106 0.0060 'International Tables Vol C Tables 4.2.6.8 and 6.1.1.4'
P P 0.1023 0.0942 'International Tables Vol C Tables 4.2.6.8 and 6.1.1.4'
Cr Cr 0.3209 0.6236 'International Tables Vol C Tables 4.2.6.8 and 6.1.1.4'

loop_
_geom_angle_atom_site_label_1
_geom_angle_atom_site_label_2
_geom_angle_atom_site_label_3
_geom_angle
C2 Cr1 C1 86.62(11)
C2 Cr1 C3 79.44(11)
C1 Cr1 C3 84.94(11)
C2 Cr1 N1 173.62(10)
C1 Cr1 N1 87.32(10)
C3 Cr1 N1 98.07(10)
C2 Cr1 P2 86.99(8)
C1 Cr1 P2 173.54(8)
C3 Cr1 P2 92.95(8)
N1 Cr1 P2 99.04(6)
C2 Cr1 P1 95.64(8)
C1 Cr1 P1 94.78(8)
C3 Cr1 P1 175.08(9)
N1 Cr1 P1 86.82(7)
P2 Cr1 P1 86.79(2)
O1 C1 Cr1 174.1(2)
O2 C2 Cr1 171.6(2)
O3 C3 Cr1 167.6(2)
C4 N1 Cr1 166.3(2)
N1 C4 C5 176.2(3)
C4 C5 H5A 109.5
C4 C5 H5B 109.5
H5A C5 H5B 109.5
C4 C5 H5C 109.5
H5A C5 H5C 109.5
H5B C5 H5C 109.5
C6 P1 C8 103.78(11)
C6 P1 C14 103.48(11)
C8 P1 C14 102.58(12)
C6 P1 Cr1 116.25(8)
C8 P1 Cr1 111.32(8)
C14 P1 Cr1 117.68(8)
B1 C6 P1 120.27(16)
B1 C6 H6A 107.3
P1 C6 H6A 107.3
B1 C6 H6B 107.3
P1 C6 H6B 107.3
H6A C6 H6B 106.9
C20 B1 C26 105.55(19)
C20 B1 C6 110.51(19)
C26 B1 C6 108.85(19)
C20 B1 C7 109.48(19)
C26 B1 C7 110.05(19)
C6 B1 C7 112.17(19)
B1 C7 P2 117.29(16)
B1 C7 H7A 108.0
P2 C7 H7A 108.0
B1 C7 H7B 108.0
P2 C7 H7B 108.0
H7A C7 H7B 107.2
C7 P2 C38 104.35(11)
C7 P2 C32 102.23(11)
C38 P2 C32 101.05(11)
C7 P2 Cr1 111.90(8)
C38 P2 Cr1 110.42(8)
C32 P2 Cr1 124.71(8)
C9 C8 C13 117.4(2)
C9 C8 P1 119.77(19)
C13 C8 P1 122.71(19)
C10 C9 C8 121.7(3)
C10 C9 H9A 119.1
C8 C9 H9A 119.1
C9 C10 C11 119.9(3)
C9 C10 H10A 120.0
C11 C10 H10A 120.0
C12 C11 C10 119.5(3)
C12 C11 H11A 120.3
C10 C11 H11A 120.3
C11 C12 C13 120.0(2)
C11 C12 H12A 120.0
C13 C12 H12A 120.0
C8 C13 C12 121.4(2)
C8 C13 H13A 119.3
C12 C13 H13A 119.3
C15 C14 C19 117.8(2)
C15 C14 P1 118.74(19)
C19 C14 P1 123.1(2)
C16 C15 C14 121.4(3)
C16 C15 H15A 119.3
C14 C15 H15A 119.3
C17 C16 C15 120.4(3)
C17 C16 H16A 119.8
C15 C16 H16A 119.8
C16 C17 C18 119.1(3)
C16 C17 H17A 120.5
C18 C17 H17A 120.5
C17 C18 C19 120.6(3)
C17 C18 H18A 119.7
C19 C18 H18A 119.7
C18 C19 C14 120.6(3)
C18 C19 H19A 119.7
C14 C19 H19A 119.7
C21 C20 C25 115.2(2)
C21 C20 B1 123.8(2)
C25 C20 B1 121.0(2)
C20 C21 C22 122.6(2)
C20 C21 H21A 118.7
C22 C21 H21A 118.7
C23 C22 C21 120.4(3)
C23 C22 H22A 119.8
C21 C22 H22A 119.8
C22 C23 C24 118.3(3)
C22 C23 H23A 120.9
C24 C23 H23A 120.9
C25 C24 C23 120.7(2)
C25 C24 H24A 119.6
C23 C24 H24A 119.6
C24 C25 C20 122.7(2)
C24 C25 H25A 118.6
C20 C25 H25A 118.6
C31 C26 C27 115.3(2)
C31 C26 B1 123.8(2)
C27 C26 B1 120.6(2)
C28 C27 C26 122.4(3)
C28 C27 H27A 118.8
C26 C27 H27A 118.8
C29 C28 C27 120.3(3)
C29 C28 H28A 119.8
C27 C28 H28A 119.8
C28 C29 C30 118.6(3)
C28 C29 H29A 120.7
C30 C29 H29A 120.7
C29 C30 C31 120.5(3)
C29 C30 H30A 119.8
C31 C30 H30A 119.8
C26 C31 C30 122.7(3)
C26 C31 H31A 118.6
C30 C31 H31A 118.6
C37 C32 C33 118.8(2)
C37 C32 P2 121.1(2)
C33 C32 P2 119.85(19)
C34 C33 C32 120.3(3)
C34 C33 H33A 119.8
C32 C33 H33A 119.8
C35 C34 C33 119.9(3)
C35 C34 H34A 120.0
C33 C34 H34A 120.0
C34 C35 C36 120.5(3)
C34 C35 H35A 119.7
C36 C35 H35A 119.7
C35 C36 C37 119.6(3)
C35 C36 H36A 120.2
C37 C36 H36A 120.2
C32 C37 C36 120.7(3)
C32 C37 H37A 119.6
C36 C37 H37A 119.6
C39 C38 C43 118.4(2)
C39 C38 P2 122.40(19)
C43 C38 P2 119.04(19)
C38 C39 C40 120.4(2)
C38 C39 H39A 119.8
C40 C39 H39A 119.8
C41 C40 C39 120.5(3)
C41 C40 H40A 119.8
C39 C40 H40A 119.8
C42 C41 C40 119.6(2)
C42 C41 H41A 120.2
C40 C41 H41A 120.2
C41 C42 C43 120.1(3)
C41 C42 H42A 120.0
C43 C42 H42A 120.0
C42 C43 C38 121.1(3)
C42 C43 H43A 119.5
C38 C43 H43A 119.5
C47 N2 C44 104.1(3)
C47 N2 C48 112.1(2)
C44 N2 C48 113.8(3)
C47 N2 C51 111.6(3)
C44 N2 C51 112.5(3)
C48 N2 C51 102.9(3)
N2 C44 C45 100.8(3)
N2 C44 H44A 111.6
C45 C44 H44A 111.6
N2 C44 H44B 111.6
C45 C44 H44B 111.6
H44A C44 H44B 109.4
C46 C45 C44 103.4(3)
C46 C45 H45A 111.1
C44 C45 H45A 111.1
C46 C45 H45B 111.1
C44 C45 H45B 111.1
H45A C45 H45B 109.0
C45 C46 C47 109.5(4)
C45 C46 H46A 109.8
C47 C46 H46A 109.8
C45 C46 H46B 109.8
C47 C46 H46B 109.8
H46A C46 H46B 108.2
N2 C47 C46 101.7(3)
N2 C47 H47A 111.4
C46 C47 H47A 111.4
N2 C47 H47B 111.4
C46 C47 H47B 111.4
H47A C47 H47B 109.3
N2 C48 C49 106.1(3)
N2 C48 H48A 110.5
C49 C48 H48A 110.5
N2 C48 H48B 110.5
C49 C48 H48B 110.5
H48A C48 H48B 108.7
C50 C49 C48 105.6(3)
C50 C49 H49A 110.6
C48 C49 H49A 110.6
C50 C49 H49B 110.6
C48 C49 H49B 110.6
H49A C49 H49B 108.8
C51 C50 C49 103.6(4)
C51 C50 H50A 111.1
C49 C50 H50A 111.1
C51 C50 H50B 111.1
C49 C50 H50B 111.1
H50A C50 H50B 109.0
C50 C51 N2 102.2(3)
C50 C51 H51A 111.3
N2 C51 H51A 111.3
C50 C51 H51B 111.3
N2 C51 H51B 111.3
H51A C51 H51B 109.2

loop_
_geom_bond_atom_site_label_1
_geom_bond_atom_site_label_2
_geom_bond_distance
Cr1 C2 1.817(2)
Cr1 C1 1.827(2)
Cr1 C3 1.830(3)
Cr1 N1 2.077(2)
Cr1 P2 2.4319(7)
Cr1 P1 2.4362(7)
C1 O1 1.170(3)
C2 O2 1.169(3)
C3 O3 1.173(3)
N1 C4 1.137(3)
C4 C5 1.455(4)
C5 H5A 0.9800
C5 H5B 0.9800
C5 H5C 0.9800
P1 C6 1.824(2)
P1 C8 1.843(2)
P1 C14 1.849(3)
C6 B1 1.665(3)
C6 H6A 0.9900
C6 H6B 0.9900
B1 C20 1.649(4)
B1 C26 1.655(4)
B1 C7 1.674(3)
C7 P2 1.815(2)
C7 H7A 0.9900
C7 H7B 0.9900
P2 C38 1.843(2)
P2 C32 1.845(2)
C8 C9 1.396(4)
C8 C13 1.398(3)
C9 C10 1.386(4)
C9 H9A 0.9500
C10 C11 1.398(4)
C10 H10A 0.9500
C11 C12 1.383(4)
C11 H11A 0.9500
C12 C13 1.398(4)
C12 H12A 0.9500
C13 H13A 0.9500
C14 C15 1.395(4)
C14 C19 1.395(4)
C15 C16 1.385(4)
C15 H15A 0.9500
C16 C17 1.379(4)
C16 H16A 0.9500
C17 C18 1.390(5)
C17 H17A 0.9500
C18 C19 1.393(4)
C18 H18A 0.9500
C19 H19A 0.9500
C20 C21 1.402(3)
C20 C25 1.407(3)
C21 C22 1.403(4)
C21 H21A 0.9500
C22 C23 1.381(4)
C22 H22A 0.9500
C23 C24 1.397(4)
C23 H23A 0.9500
C24 C25 1.383(4)
C24 H24A 0.9500
C25 H25A 0.9500
C26 C31 1.387(4)
C26 C27 1.418(4)
C27 C28 1.392(4)
C27 H27A 0.9500
C28 C29 1.381(5)
C28 H28A 0.9500
C29 C30 1.390(5)
C29 H29A 0.9500
C30 C31 1.394(4)
C30 H30A 0.9500
C31 H31A 0.9500
C32 C37 1.388(4)
C32 C33 1.396(4)
C33 C34 1.394(4)
C33 H33A 0.9500
C34 C35 1.377(4)
C34 H34A 0.9500
C35 C36 1.381(4)
C35 H35A 0.9500
C36 C37 1.394(4)
C36 H36A 0.9500
C37 H37A 0.9500
C38 C39 1.390(3)
C38 C43 1.396(4)
C39 C40 1.399(4)
C39 H39A 0.9500
C40 C41 1.388(4)
C40 H40A 0.9500
C41 C42 1.380(4)
C41 H41A 0.9500
C42 C43 1.395(4)
C42 H42A 0.9500
C43 H43A 0.9500
N2 C47 1.472(4)
N2 C44 1.511(5)
N2 C48 1.515(3)
N2 C51 1.520(5)
C44 C45 1.560(6)
C44 H44A 0.9900
C44 H44B 0.9900
C45 C46 1.485(6)
C45 H45A 0.9900
C45 H45B 0.9900
C46 C47 1.501(5)
C46 H46A 0.9900
C46 H46B 0.9900
C47 H47A 0.9900
C47 H47B 0.9900
C48 C49 1.533(5)
C48 H48A 0.9900
C48 H48B 0.9900
C49 C50 1.516(5)
C49 H49A 0.9900
C49 H49B 0.9900
C50 C51 1.513(8)
C50 H50A 0.9900
C50 H50B 0.9900
C51 H51A 0.9900
C51 H51B 0.9900

loop_
_geom_torsion_atom_site_label_1
_geom_torsion_atom_site_label_2
_geom_torsion_atom_site_label_3
_geom_torsion_atom_site_label_4
_geom_torsion
C2 Cr1 C1 O1 -74(2)
C3 Cr1 C1 O1 6(2)
N1 Cr1 C1 O1 104(2)
P2 Cr1 C1 O1 -65(3)
P1 Cr1 C1 O1 -169(2)
C1 Cr1 C2 O2 60.6(15)
C3 Cr1 C2 O2 -24.9(15)
N1 Cr1 C2 O2 43(2)
P2 Cr1 C2 O2 -118.4(15)
P1 Cr1 C2 O2 155.1(15)
C2 Cr1 C3 O3 22.6(11)
C1 Cr1 C3 O3 -64.9(11)
N1 Cr1 C3 O3 -151.4(11)
P2 Cr1 C3 O3 109.0(11)
P1 Cr1 C3 O3 22.1(19)
C2 Cr1 N1 C4 44.1(15)
C1 Cr1 N1 C4 26.1(10)
C3 Cr1 N1 C4 110.6(10)
P2 Cr1 N1 C4 -155.1(9)
P1 Cr1 N1 C4 -68.9(10)
Cr1 N1 C4 C5 39(5)
C2 Cr1 P1 C6 98.53(12)
C1 Cr1 P1 C6 -174.40(12)
C3 Cr1 P1 C6 99.0(10)
N1 Cr1 P1 C6 -87.37(11)
P2 Cr1 P1 C6 11.88(9)
C2 Cr1 P1 C8 -142.95(11)
C1 Cr1 P1 C8 -55.89(12)
C3 Cr1 P1 C8 -142.5(10)
N1 Cr1 P1 C8 31.15(11)
P2 Cr1 P1 C8 130.40(9)
C2 Cr1 P1 C14 -25.00(12)
C1 Cr1 P1 C14 62.07(12)
C3 Cr1 P1 C14 -24.5(10)
N1 Cr1 P1 C14 149.10(11)
P2 Cr1 P1 C14 -111.65(9)
C8 P1 C6 B1 175.92(18)
C14 P1 C6 B1 69.1(2)
Cr1 P1 C6 B1 -61.5(2)
P1 C6 B1 C20 -80.2(2)
P1 C6 B1 C26 164.36(16)
P1 C6 B1 C7 42.3(3)
C20 B1 C7 P2 152.02(16)
C26 B1 C7 P2 -92.4(2)
C6 B1 C7 P2 29.0(3)
B1 C7 P2 C38 164.72(17)
B1 C7 P2 C32 59.78(19)
B1 C7 P2 Cr1 -75.87(17)
C2 Cr1 P2 C7 -52.60(11)
C1 Cr1 P2 C7 -61.0(7)
C3 Cr1 P2 C7 -131.85(12)
N1 Cr1 P2 C7 129.49(10)
P1 Cr1 P2 C7 43.23(8)
C2 Cr1 P2 C38 63.17(11)
C1 Cr1 P2 C38 54.7(7)
C3 Cr1 P2 C38 -16.08(12)
N1 Cr1 P2 C38 -114.74(11)
P1 Cr1 P2 C38 158.99(9)
C2 Cr1 P2 C32 -176.39(12)
C1 Cr1 P2 C32 175.2(7)
C3 Cr1 P2 C32 104.36(13)
N1 Cr1 P2 C32 5.71(12)
P1 Cr1 P2 C32 -80.56(10)
C6 P1 C8 C9 -173.9(2)
C14 P1 C8 C9 -66.4(2)
Cr1 P1 C8 C9 60.4(2)
C6 P1 C8 C13 9.6(3)
C14 P1 C8 C13 117.1(2)
Cr1 P1 C8 C13 -116.2(2)
C13 C8 C9 C10 -1.3(4)
P1 C8 C9 C10 -178.0(3)
C8 C9 C10 C11 1.4(5)
C9 C10 C11 C12 -0.7(5)
C10 C11 C12 C13 0.0(5)
C9 C8 C13 C12 0.5(4)
P1 C8 C13 C12 177.2(2)
C11 C12 C13 C8 0.0(4)
C6 P1 C14 C15 -79.1(2)
C8 P1 C14 C15 173.18(19)
Cr1 P1 C14 C15 50.7(2)
C6 P1 C14 C19 94.3(2)
C8 P1 C14 C19 -13.4(2)
Cr1 P1 C14 C19 -135.9(2)
C19 C14 C15 C16 -1.4(4)
P1 C14 C15 C16 172.4(2)
C14 C15 C16 C17 0.2(4)
C15 C16 C17 C18 1.0(4)
C16 C17 C18 C19 -1.1(4)
C17 C18 C19 C14 0.0(4)
C15 C14 C19 C18 1.2(4)
P1 C14 C19 C18 -172.3(2)
C26 B1 C20 C21 -99.6(3)
C6 B1 C20 C21 142.9(2)
C7 B1 C20 C21 18.8(3)
C26 B1 C20 C25 79.6(3)
C6 B1 C20 C25 -38.0(3)
C7 B1 C20 C25 -162.0(2)
C25 C20 C21 C22 1.5(4)
B1 C20 C21 C22 -179.2(2)
C20 C21 C22 C23 -0.7(4)
C21 C22 C23 C24 -0.1(4)
C22 C23 C24 C25 0.0(4)
C23 C24 C25 C20 1.0(4)
C21 C20 C25 C24 -1.7(4)
B1 C20 C25 C24 179.1(2)
C20 B1 C26 C31 -101.2(3)
C6 B1 C26 C31 17.5(3)
C7 B1 C26 C31 140.8(3)
C20 B1 C26 C27 71.9(3)
C6 B1 C26 C27 -169.5(2)
C7 B1 C26 C27 -46.1(3)
C31 C26 C27 C28 -4.7(4)
B1 C26 C27 C28 -178.3(3)
C26 C27 C28 C29 1.8(5)
C27 C28 C29 C30 2.3(5)
C28 C29 C30 C31 -3.2(6)
C27 C26 C31 C30 3.7(5)
B1 C26 C31 C30 177.1(3)
C29 C30 C31 C26 0.1(6)
C7 P2 C32 C37 -116.4(2)
C38 P2 C32 C37 136.1(2)
Cr1 P2 C32 C37 11.5(2)
C7 P2 C32 C33 57.8(2)
C38 P2 C32 C33 -49.7(2)
Cr1 P2 C32 C33 -174.34(18)
C37 C32 C33 C34 2.0(4)
P2 C32 C33 C34 -172.3(2)
C32 C33 C34 C35 -1.1(5)
C33 C34 C35 C36 -0.3(5)
C34 C35 C36 C37 0.7(5)
C33 C32 C37 C36 -1.6(4)
P2 C32 C37 C36 172.6(2)
C35 C36 C37 C32 0.2(4)
C7 P2 C38 C39 17.6(2)
C32 P2 C38 C39 123.4(2)
Cr1 P2 C38 C39 -102.8(2)
C7 P2 C38 C43 -166.51(19)
C32 P2 C38 C43 -60.7(2)
Cr1 P2 C38 C43 73.1(2)
C43 C38 C39 C40 -0.2(4)
P2 C38 C39 C40 175.7(2)
C38 C39 C40 C41 -0.6(4)
C39 C40 C41 C42 0.9(4)
C40 C41 C42 C43 -0.4(4)
C41 C42 C43 C38 -0.4(4)
C39 C38 C43 C42 0.7(4)
P2 C38 C43 C42 -175.4(2)
C47 N2 C44 C45 44.6(3)
C48 N2 C44 C45 -77.8(3)
C51 N2 C44 C45 165.6(3)
N2 C44 C45 C46 -28.7(4)
C44 C45 C46 C47 3.9(4)
C44 N2 C47 C46 -42.1(3)
C48 N2 C47 C46 81.4(3)
C51 N2 C47 C46 -163.7(3)
C45 C46 C47 N2 23.3(4)
C47 N2 C48 C49 93.5(3)
C44 N2 C48 C49 -148.6(3)
C51 N2 C48 C49 -26.6(4)
N2 C48 C49 C50 0.7(4)
C48 C49 C50 C51 25.7(5)
C49 C50 C51 N2 -42.3(5)
C47 N2 C51 C50 -77.9(4)
C44 N2 C51 C50 165.5(4)
C48 N2 C51 C50 42.6(4)
